data_4025222
loop_
_publ_author_name
'Changsik Song'
'Timothy M. Swager'

_publ_section_title
;
 Reactive Conducting Thiepin Polymers
;
_journal_name_full 'Journal of Organic Chemistry'
_journal_page_first 999
_journal_page_last 1005
_journal_paper_doi 10.1021/jo902079j
_journal_volume 75
_journal_year 2010
_chemical_formula_sum 'C16 H12 O3 S3'
_chemical_formula_weight 348.44
_chemical_name_systematic
;
 ?
;
_space_group_IT_number 14
_symmetry_cell_setting monoclinic
_symmetry_space_group_name_Hall '-P 2ybc'
_symmetry_space_group_name_H-M 'P 1 21/c 1'
_atom_sites_solution_hydrogens geom
_atom_sites_solution_primary direct
_atom_sites_solution_secondary difmap
_audit_creation_method SHELXL-97
_cell_angle_alpha 90.00
_cell_angle_beta 91.2880(10)
_cell_angle_gamma 90.00
_cell_formula_units_Z 4
_cell_length_a 12.9363(5)
_cell_length_b 7.8335(3)
_cell_length_c 14.2432(4)
_cell_measurement_reflns_used 8594
_cell_measurement_temperature 100(2)
_cell_measurement_theta_max 30.57
_cell_measurement_theta_min 2.86
_cell_volume 1442.99(9)
_computing_cell_refinement 'SAINT 5 (Bruker-AXS, 2003)'
_computing_data_collection 'SMART 5 (Bruker-AXS, 2003)'
_computing_data_reduction 'SAINT 5 (Bruker-AXS, 2003)'
_computing_molecular_graphics 'Bruker SHELXTL'
_computing_publication_material 'Bruker SHELXTL'
_computing_structure_refinement 'SHELXL-97 (Sheldrick, 1997)'
_computing_structure_solution 'SHELXS-97 (Sheldrick, 1990)'
_diffrn_ambient_temperature 100(2)
_diffrn_measured_fraction_theta_full 1.000
_diffrn_measured_fraction_theta_max 1.000
_diffrn_measurement_device_type 'Bruker Smart APEX CCD'
_diffrn_measurement_method 'omega and phi scans'
_diffrn_radiation_monochromator graphite
_diffrn_radiation_source 'fine-focus sealed tube'
_diffrn_radiation_type MoK\a
_diffrn_radiation_wavelength 0.71073
_diffrn_reflns_av_R_equivalents 0.0254
_diffrn_reflns_av_sigmaI/netI 0.0140
_diffrn_reflns_limit_h_max 17
_diffrn_reflns_limit_h_min -17
_diffrn_reflns_limit_k_max 10
_diffrn_reflns_limit_k_min -10
_diffrn_reflns_limit_l_max 19
_diffrn_reflns_limit_l_min -19
_diffrn_reflns_number 29915
_diffrn_reflns_theta_full 29.57
_diffrn_reflns_theta_max 29.57
_diffrn_reflns_theta_min 2.86
_exptl_absorpt_coefficient_mu 0.523
_exptl_absorpt_correction_T_max 0.9743
_exptl_absorpt_correction_T_min 0.8805
_exptl_absorpt_correction_type multi-scan
_exptl_absorpt_process_details sadabs
_exptl_crystal_colour colorless
_exptl_crystal_density_diffrn 1.604
_exptl_crystal_density_meas ?
_exptl_crystal_density_method 'not measured'
_exptl_crystal_description block
_exptl_crystal_F_000 720
_exptl_crystal_size_max 0.25
_exptl_crystal_size_mid 0.10
_exptl_crystal_size_min 0.05
_refine_diff_density_max 1.733
_refine_diff_density_min -0.376
_refine_diff_density_rms 0.079
_refine_ls_extinction_method none
_refine_ls_goodness_of_fit_ref 1.086
_refine_ls_hydrogen_treatment constr
_refine_ls_matrix_type full
_refine_ls_number_parameters 201
_refine_ls_number_reflns 4032
_refine_ls_number_restraints 0
_refine_ls_restrained_S_all 1.086
_refine_ls_R_factor_all 0.0391
_refine_ls_R_factor_gt 0.0375
_refine_ls_shift/su_max 0.001
_refine_ls_shift/su_mean 0.000
_refine_ls_structure_factor_coef Fsqd
_refine_ls_weighting_details 'calc w=1/[\s^2^(Fo^2^)+(0.0599P)^2^+1.3041P] where P=(Fo^2^+2Fc^2^)/3'
_refine_ls_weighting_scheme calc
_refine_ls_wR_factor_gt 0.1060
_refine_ls_wR_factor_ref 0.1072
_reflns_number_gt 3833
_reflns_number_total 4032
_reflns_threshold_expression >2sigma(I)
_cod_data_source_file jo902079j_si_003.cif
_cod_data_source_block 06056
_cod_depositor_comments
;
The following automatic conversions were performed:

'_symmetry_cell_setting' value 'Monoclinic' changed to 'monoclinic'
according to the built-in table from CIF Core dictionary named
'cif_core.dic' version 2.4.1 from 2010-06-29.

Automatic conversion script
Id: cif_fix_values 1646 2011-03-28 12:23:43Z adriana 

The following automatic conversions were performed:

'_exptl_crystal_density_meas' value 'not measured' was changed to '?'
- the value is perceived as not measured.

Automatic conversion script
Id: cif_fix_values 3008 2015-01-20 13:52:24Z robertas 
;
_cod_database_code 4025222

loop_
_symmetry_equiv_pos_as_xyz
'x, y, z'
'-x, y+1/2, -z+1/2'
'-x, -y, -z'
'x, -y-1/2, z-1/2'

loop_
_atom_site_label
_atom_site_type_symbol
_atom_site_fract_x
_atom_site_fract_y
_atom_site_fract_z
_atom_site_U_iso_or_equiv
_atom_site_adp_type
_atom_site_occupancy
_atom_site_symmetry_multiplicity
_atom_site_calc_flag
_atom_site_refinement_flags
_atom_site_disorder_assembly
_atom_site_disorder_group
S2 S 0.64071(3) 0.03519(5) 0.96869(3) 0.01843(10) Uani 1 1 d . . .
S3 S 0.45582(3) -0.21712(5) 1.25396(3) 0.01860(10) Uani 1 1 d . . .
O2 O 1.07554(9) -0.04742(18) 1.30376(8) 0.0230(3) Uani 1 1 d . . .
O3 O 0.98161(9) -0.16256(18) 1.44566(8) 0.0212(2) Uani 1 1 d . . .
S1 S 0.61525(3) -0.24583(5) 1.10691(3) 0.01762(10) Uani 1 1 d . . .
O1 O 0.69741(10) -0.37750(16) 1.11192(9) 0.0235(3) Uani 1 1 d . . .
C1 C 0.73126(13) 0.1924(2) 0.98391(12) 0.0192(3) Uani 1 1 d . . .
H1 H 0.7428 0.2804 0.9394 0.023 Uiso 1 1 calc R . .
C2 C 0.78511(12) 0.1777(2) 1.06698(11) 0.0177(3) Uani 1 1 d . . .
H2 H 0.8384 0.2543 1.0864 0.021 Uiso 1 1 calc R . .
C3 C 0.75305(11) 0.03488(19) 1.12175(11) 0.0151(3) Uani 1 1 d . . .
C4 C 0.80489(12) -0.01708(19) 1.21051(11) 0.0150(3) Uani 1 1 d . . .
C5 C 0.91369(12) 0.0022(2) 1.21583(11) 0.0165(3) Uani 1 1 d . . .
H5 H 0.9484 0.0513 1.1643 0.020 Uiso 1 1 calc R . .
C6 C 0.97061(12) -0.0486(2) 1.29407(11) 0.0169(3) Uani 1 1 d . . .
C7 C 0.91880(12) -0.1103(2) 1.37367(11) 0.0171(3) Uani 1 1 d . . .
C8 C 0.81275(12) -0.1227(2) 1.37088(11) 0.0169(3) Uani 1 1 d . . .
H8 H 0.7780 -0.1590 1.4254 0.020 Uiso 1 1 calc R . .
C9 C 0.75427(11) -0.0827(2) 1.28892(11) 0.0152(3) Uani 1 1 d . . .
C10 C 0.64278(11) -0.11763(19) 1.29262(11) 0.0156(3) Uani 1 1 d . . .
C11 C 0.58441(12) -0.0987(2) 1.37608(11) 0.0174(3) Uani 1 1 d . . .
H11 H 0.6131 -0.0570 1.4336 0.021 Uiso 1 1 calc R . .
C12 C 0.48338(12) -0.1464(2) 1.36497(11) 0.0189(3) Uani 1 1 d . . .
H12 H 0.4342 -0.1409 1.4134 0.023 Uiso 1 1 calc R . .
C13 C 0.67326(12) -0.0513(2) 1.07633(11) 0.0159(3) Uani 1 1 d . . .
C14 C 0.58127(11) -0.1817(2) 1.22052(11) 0.0161(3) Uani 1 1 d . . .
C15 C 1.13519(13) -0.0321(3) 1.22203(12) 0.0240(3) Uani 1 1 d . . .
H15A H 1.1191 -0.1272 1.1794 0.036 Uiso 1 1 calc R . .
H15B H 1.2089 -0.0347 1.2396 0.036 Uiso 1 1 calc R . .
H15C H 1.1188 0.0761 1.1905 0.036 Uiso 1 1 calc R . .
C16 C 0.93225(14) -0.2347(2) 1.52537(12) 0.0238(3) Uani 1 1 d . . .
H16A H 0.8834 -0.1519 1.5506 0.036 Uiso 1 1 calc R . .
H16B H 0.9846 -0.2631 1.5737 0.036 Uiso 1 1 calc R . .
H16C H 0.8950 -0.3385 1.5063 0.036 Uiso 1 1 calc R . .

loop_
_atom_site_aniso_label
_atom_site_aniso_U_11
_atom_site_aniso_U_22
_atom_site_aniso_U_33
_atom_site_aniso_U_23
_atom_site_aniso_U_13
_atom_site_aniso_U_12
S2 0.01585(18) 0.0215(2) 0.01785(18) 0.00155(13) -0.00049(13) -0.00015(14)
S3 0.01200(18) 0.0206(2) 0.0233(2) 0.00121(14) 0.00291(13) -0.00210(13)
O2 0.0111(5) 0.0385(7) 0.0194(5) -0.0007(5) 0.0011(4) -0.0012(5)
O3 0.0143(5) 0.0319(7) 0.0173(5) 0.0043(5) -0.0003(4) 0.0018(5)
S1 0.01568(19) 0.01634(19) 0.02101(19) -0.00179(13) 0.00407(14) -0.00287(13)
O1 0.0200(6) 0.0199(6) 0.0307(6) -0.0001(5) 0.0042(5) 0.0018(5)
C1 0.0178(7) 0.0184(7) 0.0216(7) 0.0035(6) 0.0031(5) -0.0006(6)
C2 0.0153(7) 0.0163(7) 0.0217(7) 0.0012(5) 0.0035(5) -0.0012(5)
C3 0.0127(6) 0.0155(7) 0.0172(6) 0.0003(5) 0.0022(5) 0.0007(5)
C4 0.0136(6) 0.0143(6) 0.0172(6) -0.0005(5) 0.0006(5) -0.0006(5)
C5 0.0141(7) 0.0178(7) 0.0178(7) -0.0007(5) 0.0021(5) -0.0019(5)
C6 0.0123(6) 0.0195(7) 0.0189(7) -0.0022(5) 0.0011(5) -0.0005(5)
C7 0.0150(7) 0.0196(7) 0.0167(7) -0.0001(5) 0.0000(5) 0.0014(5)
C8 0.0149(7) 0.0188(7) 0.0170(7) 0.0010(5) 0.0027(5) 0.0011(5)
C9 0.0123(6) 0.0146(6) 0.0188(7) 0.0005(5) 0.0016(5) 0.0002(5)
C10 0.0131(6) 0.0143(6) 0.0196(7) 0.0019(5) 0.0032(5) 0.0007(5)
C11 0.0154(7) 0.0173(7) 0.0196(7) 0.0028(5) 0.0034(5) 0.0019(5)
C12 0.0167(7) 0.0196(7) 0.0205(7) 0.0033(6) 0.0048(5) 0.0016(6)
C13 0.0148(7) 0.0165(7) 0.0164(6) 0.0010(5) 0.0010(5) -0.0009(5)
C14 0.0125(6) 0.0155(7) 0.0203(7) 0.0006(5) 0.0039(5) -0.0007(5)
C15 0.0144(7) 0.0360(10) 0.0217(8) 0.0074(7) 0.0028(6) -0.0016(6)
C16 0.0198(8) 0.0333(9) 0.0183(7) 0.0054(6) 0.0012(6) -0.0003(7)

loop_
_atom_type_symbol
_atom_type_description
_atom_type_scat_dispersion_real
_atom_type_scat_dispersion_imag
_atom_type_scat_source
C C 0.0033 0.0016 'International Tables Vol C Tables 4.2.6.8 and 6.1.1.4'
H H 0.0000 0.0000 'International Tables Vol C Tables 4.2.6.8 and 6.1.1.4'
O O 0.0106 0.0060 'International Tables Vol C Tables 4.2.6.8 and 6.1.1.4'
S S 0.1246 0.1234 'International Tables Vol C Tables 4.2.6.8 and 6.1.1.4'

loop_
_geom_angle_atom_site_label_1
_geom_angle_atom_site_label_2
_geom_angle_atom_site_label_3
_geom_angle
_geom_angle_site_symmetry_1
_geom_angle_site_symmetry_3
_geom_angle_publ_flag
C1 S2 C13 90.99(8) . . ?
C12 S3 C14 91.45(8) . . ?
C6 O2 C15 118.53(13) . . ?
C7 O3 C16 116.63(13) . . ?
O1 S1 C13 107.80(7) . . ?
O1 S1 C14 110.38(8) . . ?
C13 S1 C14 95.57(7) . . ?
C2 C1 S2 112.57(12) . . ?
C1 C2 C3 112.99(14) . . ?
C13 C3 C2 110.44(14) . . ?
C13 C3 C4 125.94(14) . . ?
C2 C3 C4 123.47(14) . . ?
C9 C4 C5 118.50(14) . . ?
C9 C4 C3 124.84(14) . . ?
C5 C4 C3 116.66(13) . . ?
C6 C5 C4 121.60(14) . . ?
O2 C6 C5 126.34(14) . . ?
O2 C6 C7 114.21(14) . . ?
C5 C6 C7 119.45(14) . . ?
O3 C7 C8 125.49(14) . . ?
O3 C7 C6 114.97(13) . . ?
C8 C7 C6 119.42(14) . . ?
C7 C8 C9 121.60(14) . . ?
C4 C9 C8 119.19(14) . . ?
C4 C9 C10 124.88(14) . . ?
C8 C9 C10 115.92(13) . . ?
C14 C10 C11 110.49(13) . . ?
C14 C10 C9 126.23(14) . . ?
C11 C10 C9 123.17(14) . . ?
C12 C11 C10 113.41(15) . . ?
C11 C12 S3 112.09(12) . . ?
C3 C13 S2 112.98(11) . . ?
C3 C13 S1 128.75(12) . . ?
S2 C13 S1 117.71(9) . . ?
C10 C14 S3 112.57(11) . . ?
C10 C14 S1 129.54(12) . . ?
S3 C14 S1 117.66(9) . . ?

loop_
_geom_bond_atom_site_label_1
_geom_bond_atom_site_label_2
_geom_bond_distance
_geom_bond_site_symmetry_2
_geom_bond_publ_flag
S2 C1 1.7102(17) . ?
S2 C13 1.7197(16) . ?
S3 C12 1.7055(17) . ?
S3 C14 1.7241(15) . ?
O2 C6 1.3614(18) . ?
O2 C15 1.416(2) . ?
O3 C7 1.3572(18) . ?
O3 C16 1.431(2) . ?
S1 O1 1.4815(13) . ?
S1 C13 1.7579(16) . ?
S1 C14 1.7597(16) . ?
C1 C2 1.364(2) . ?
C2 C3 1.430(2) . ?
C3 C13 1.382(2) . ?
C3 C4 1.475(2) . ?
C4 C9 1.405(2) . ?
C4 C5 1.416(2) . ?
C5 C6 1.380(2) . ?
C6 C7 1.415(2) . ?
C7 C8 1.375(2) . ?
C8 C9 1.412(2) . ?
C9 C10 1.470(2) . ?
C10 C14 1.379(2) . ?
C10 C11 1.430(2) . ?
C11 C12 1.365(2) . ?

loop_
_cod_related_entry_id
_cod_related_entry_database
_cod_related_entry_code
1 ChemSpider 30659143
